data_1571007
loop_
_publ_author_name
'Juda, Cristin E.'
'Handford, Rex C.'
'Bartholomew, Amymarie K.'
'Powers, Tamara M.'
'Gu, Nina X.'
'Meyer, Elisabeth'
'Roth, Nikolaj'
'Chen, Yu-Sheng'
'Zheng, Shao-Liang'
'Betley, Theodore A.'

_publ_section_title
;
 Cluster dynamics of heterometallic trinuclear clusters during ligand
 substitution, redox chemistry, and group transfer processes.
;
_journal_issue 21
_journal_name_full 'Chemical science'
_journal_page_first 8242
_journal_page_last 8248
_journal_paper_doi 10.1039/d3sc03606e
_journal_volume 15
_journal_year 2024
_chemical_formula_sum 'C53 H76 Fe2 N8 Si3 Zn'
_chemical_formula_weight 1086.55
_space_group_crystal_system triclinic
_space_group_IT_number 2
_space_group_name_Hall '-P 1'
_space_group_name_H-M_alt 'P -1'
_atom_sites_solution_hydrogens geom
_audit_creation_method SHELXL-2014/7
_audit_update_record
;
2020-03-27 deposited with the CCDC.	2024-02-05 downloaded from the CCDC.
;
_cell_angle_alpha 109.6426(17)
_cell_angle_beta 95.5642(18)
_cell_angle_gamma 102.0493(18)
_cell_formula_units_Z 2
_cell_length_a 12.4239(10)
_cell_length_b 14.2358(12)
_cell_length_c 19.0442(16)
_cell_measurement_reflns_used 9258
_cell_measurement_temperature 100(2)
_cell_measurement_theta_max 14.0155
_cell_measurement_theta_min 2.2555
_cell_volume 3050.8(4)
_computing_cell_refinement 'SAINT 8.35A (Bruker-AXS, 2015)'
_computing_data_collection 'APEX3 v2016.1.0 (Bruker-AXS, 2016)'
_computing_data_reduction 'SAINT 8.35A (Bruker-AXS, 2015)'
_computing_molecular_graphics 'Bruker SHELXTL (Sheldrick, 2015)'
_computing_publication_material 'Bruker SHELXTL (Sheldrick, 2015)'
_computing_structure_refinement 'SHELXL-2014/7 (Sheldrick, 2014)'
_computing_structure_solution 'SHELXT-2014 (Sheldrick, 2015)'
_diffrn_ambient_temperature 100(2)
_diffrn_measured_fraction_theta_full 0.969
_diffrn_measured_fraction_theta_max 0.969
_diffrn_measurement_device_type
;
Bruker D8 goniometer with CCD area detector
;
_diffrn_measurement_method 'omega and phi scans'
_diffrn_radiation_type synchrotron
_diffrn_radiation_wavelength 0.40651
_diffrn_reflns_av_R_equivalents 0.0471
_diffrn_reflns_av_unetI/netI 0.0353
_diffrn_reflns_Laue_measured_fraction_full 0.969
_diffrn_reflns_Laue_measured_fraction_max 0.969
_diffrn_reflns_limit_h_max 14
_diffrn_reflns_limit_h_min -13
_diffrn_reflns_limit_k_max 16
_diffrn_reflns_limit_k_min -16
_diffrn_reflns_limit_l_max 22
_diffrn_reflns_limit_l_min -22
_diffrn_reflns_number 52947
_diffrn_reflns_point_group_measured_fraction_full 0.969
_diffrn_reflns_point_group_measured_fraction_max 0.969
_diffrn_reflns_theta_full 14.015
_diffrn_reflns_theta_max 14.015
_diffrn_reflns_theta_min 0.900
_diffrn_source synchrotron
_exptl_absorpt_coefficient_mu 0.185
_exptl_absorpt_correction_T_max 0.7438
_exptl_absorpt_correction_T_min 0.6702
_exptl_absorpt_correction_type multi-scan
_exptl_absorpt_process_details SADABS
_exptl_crystal_colour brown
_exptl_crystal_density_diffrn 1.183
_exptl_crystal_density_method 'not measured'
_exptl_crystal_description plate
_exptl_crystal_F_000 1148
_exptl_crystal_size_max 0.300
_exptl_crystal_size_mid 0.150
_exptl_crystal_size_min 0.100
_refine_diff_density_max 0.974
_refine_diff_density_min -0.799
_refine_diff_density_rms 0.062
_refine_ls_extinction_method none
_refine_ls_goodness_of_fit_ref 1.019
_refine_ls_hydrogen_treatment constr
_refine_ls_matrix_type full
_refine_ls_number_parameters 649
_refine_ls_number_reflns 10463
_refine_ls_number_restraints 0
_refine_ls_restrained_S_all 1.019
_refine_ls_R_factor_all 0.0497
_refine_ls_R_factor_gt 0.0368
_refine_ls_shift/su_max 0.000
_refine_ls_shift/su_mean 0.000
_refine_ls_structure_factor_coef Fsqd
_refine_ls_weighting_details 'w=1/[\s^2^(Fo^2^)+(0.0450P)^2^+3.3220P] where P=(Fo^2^+2Fc^2^)/3'
_refine_ls_weighting_scheme calc
_refine_ls_wR_factor_gt 0.0898
_refine_ls_wR_factor_ref 0.0967
_reflns_Friedel_coverage 0.000
_reflns_number_gt 8591
_reflns_number_total 10463
_reflns_threshold_expression 'I > 2\s(I)'
_cod_data_source_file d3sc03606e2.cif
_cod_data_source_block cj_032615_sq
_cod_depositor_comments 'Adding full bibliography for 1571003--1571015.cif.'
_cod_database_code 1571007
_shelx_shelxl_version_number 2014/7
_shelx_space_group_comment
;
The symmetry employed for this shelxl refinement is uniquely defined
by the following loop, which should always be used as a source of
symmetry information in preference to the above space-group names.
They are only intended as comments.
;
_shelx_estimated_absorpt_t_min 0.947
_shelx_estimated_absorpt_t_max 0.982

loop_
_space_group_symop_operation_xyz
'x, y, z'
'-x, -y, -z'

loop_
_atom_site_label
_atom_site_type_symbol
_atom_site_fract_x
_atom_site_fract_y
_atom_site_fract_z
_atom_site_U_iso_or_equiv
_atom_site_adp_type
_atom_site_occupancy
_atom_site_site_symmetry_order
_atom_site_calc_flag
_atom_site_refinement_flags_posn
_atom_site_refinement_flags_adp
_atom_site_refinement_flags_occupancy
_atom_site_disorder_assembly
_atom_site_disorder_group
C0AA C -0.0745(2) -0.30045(19) 0.04354(14) 0.0208(6) Uani 1 1 d . . . . .
H0AA H -0.0902 -0.3763 0.0143 0.025 Uiso 1 1 calc R U . . .
C2 C -0.0235(2) -0.24373(19) -0.00562(14) 0.0199(5) Uani 1 1 d . . . . .
H2A H -0.0748 -0.2686 -0.0549 0.024 Uiso 1 1 calc R U . . .
H2B H 0.0479 -0.2614 -0.0157 0.024 Uiso 1 1 calc R U . . .
C3 C -0.0011(2) -0.12592(19) 0.03010(14) 0.0191(5) Uani 1 1 d . . . . .
H3 H 0.0085 -0.1004 -0.0124 0.023 Uiso 1 1 calc R U . . .
C4 C -0.1048(2) -0.09602(19) 0.05896(15) 0.0206(5) Uani 1 1 d . . . . .
H4A H -0.1567 -0.0986 0.0151 0.025 Uiso 1 1 calc R U . . .
H4B H -0.0807 -0.0232 0.0944 0.025 Uiso 1 1 calc R U . . .
C5 C -0.1716(2) -0.15954(19) 0.09911(14) 0.0205(5) Uani 1 1 d . . . . .
H5 H -0.2482 -0.1475 0.0969 0.025 Uiso 1 1 calc R U . . .
C6 C -0.1852(2) -0.27540(19) 0.05882(15) 0.0216(6) Uani 1 1 d . . . . .
H6A H -0.2178 -0.3125 0.0905 0.026 Uiso 1 1 calc R U . . .
H6B H -0.2379 -0.3002 0.0101 0.026 Uiso 1 1 calc R U . . .
C7 C -0.1876(2) -0.1005(2) 0.23283(15) 0.0228(6) Uani 1 1 d . . . . .
C8 C -0.2768(2) -0.0551(2) 0.22729(16) 0.0279(6) Uani 1 1 d . . . . .
H8 H -0.3030 -0.0495 0.1807 0.033 Uiso 1 1 calc R U . . .
C9 C -0.3265(3) -0.0187(2) 0.28927(17) 0.0365(7) Uani 1 1 d . . . . .
H9 H -0.3866 0.0119 0.2851 0.044 Uiso 1 1 calc R U . . .
C1AA C -0.2890(3) -0.0266(2) 0.35807(17) 0.0385(7) Uani 1 1 d . . . . .
H1AA H -0.3226 0.0002 0.4007 0.046 Uiso 1 1 calc R U . . .
C4AA C -0.2034(3) -0.0729(2) 0.36477(16) 0.0324(7) Uani 1 1 d . . . . .
H4AA H -0.1785 -0.0773 0.4120 0.039 Uiso 1 1 calc R U . . .
C2AA C -0.1530(2) -0.1133(2) 0.30284(15) 0.0244(6) Uani 1 1 d . . . . .
C3AA C 0.0401(2) -0.36196(19) 0.12421(15) 0.0212(6) Uani 1 1 d . . . . .
C5AA C -0.0394(2) -0.4471(2) 0.12434(15) 0.0236(6) Uani 1 1 d . . . . .
H5AA H -0.1168 -0.4515 0.1131 0.028 Uiso 1 1 calc R U . . .
C15 C -0.0057(2) -0.5251(2) 0.14081(16) 0.0269(6) Uani 1 1 d . . . . .
H15 H -0.0598 -0.5831 0.1409 0.032 Uiso 1 1 calc R U . . .
C16 C 0.1082(2) -0.5182(2) 0.15734(16) 0.0276(6) Uani 1 1 d . . . . .
H16 H 0.1316 -0.5702 0.1709 0.033 Uiso 1 1 calc R U . . .
C17 C 0.1872(2) -0.4365(2) 0.15408(15) 0.0258(6) Uani 1 1 d . . . . .
H17 H 0.2643 -0.4339 0.1645 0.031 Uiso 1 1 calc R U . . .
C6AA C 0.1559(2) -0.35676(19) 0.13568(14) 0.0218(6) Uani 1 1 d . . . . .
C19 C 0.1991(2) -0.03677(19) 0.05465(14) 0.0190(5) Uani 1 1 d . . . . .
C20 C 0.2131(2) -0.0897(2) -0.01851(15) 0.0226(6) Uani 1 1 d . . . . .
H20 H 0.1607 -0.1533 -0.0482 0.027 Uiso 1 1 calc R U . . .
C21 C 0.3017(2) -0.0520(2) -0.04941(16) 0.0266(6) Uani 1 1 d . . . . .
H21 H 0.3100 -0.0891 -0.0995 0.032 Uiso 1 1 calc R U . . .
C22 C 0.3769(3) 0.0404(2) -0.00565(17) 0.0321(7) Uani 1 1 d . . . . .
H22 H 0.4381 0.0672 -0.0257 0.039 Uiso 1 1 calc R U . . .
C23 C 0.3645(3) 0.0943(2) 0.06662(17) 0.0331(7) Uani 1 1 d . . . . .
H23 H 0.4169 0.1587 0.0946 0.040 Uiso 1 1 calc R U . . .
C24 C 0.2772(2) 0.0585(2) 0.10141(15) 0.0246(6) Uani 1 1 d . . . . .
C25 C -0.0242(2) 0.1194(2) 0.29695(15) 0.0270(6) Uani 1 1 d . . . . .
H25 H -0.0121 0.0718 0.3199 0.032 Uiso 1 1 calc R U . . .
C26 C -0.0893(3) 0.1855(2) 0.32728(18) 0.0385(7) Uani 1 1 d . . . . .
H26 H -0.1204 0.1838 0.3706 0.046 Uiso 1 1 calc R U . . .
C27 C -0.1083(3) 0.2534(3) 0.2937(2) 0.0478(9) Uani 1 1 d . . . . .
H27 H -0.1520 0.3001 0.3137 0.057 Uiso 1 1 calc R U . . .
C28 C -0.0630(3) 0.2529(3) 0.2304(2) 0.0472(9) Uani 1 1 d . . . . .
H28 H -0.0766 0.2980 0.2054 0.057 Uiso 1 1 calc R U . . .
C29 C 0.0023(3) 0.1861(2) 0.20405(17) 0.0347(7) Uani 1 1 d . . . . .
H29 H 0.0343 0.1870 0.1609 0.042 Uiso 1 1 calc R U . . .
C30 C 0.2215(2) -0.0463(2) 0.31111(14) 0.0226(6) Uani 1 1 d . . . . .
C31 C 0.2090(3) 0.0274(3) 0.37662(17) 0.0497(10) Uani 1 1 d . . . . .
H31 H 0.1461 0.0556 0.3762 0.060 Uiso 1 1 calc R U . . .
C32 C 0.2870(3) 0.0612(3) 0.44328(18) 0.0544(10) Uani 1 1 d . . . . .
H32 H 0.2766 0.1121 0.4876 0.065 Uiso 1 1 calc R U . . .
C33 C 0.3777(3) 0.0225(3) 0.44592(17) 0.0416(8) Uani 1 1 d . . . . .
H33 H 0.4319 0.0474 0.4911 0.050 Uiso 1 1 calc R U . . .
C34 C 0.3894(3) -0.0536(3) 0.38185(18) 0.0475(9) Uani 1 1 d . . . . .
H34 H 0.4511 -0.0832 0.3832 0.057 Uiso 1 1 calc R U . . .
C35 C 0.3119(3) -0.0874(3) 0.31525(17) 0.0381(8) Uani 1 1 d . . . . .
H35 H 0.3215 -0.1399 0.2716 0.046 Uiso 1 1 calc R U . . .
C36 C 0.4212(2) -0.1210(2) 0.13050(16) 0.0272(6) Uani 1 1 d . . . . .
H36A H 0.4045 -0.0768 0.1778 0.041 Uiso 1 1 calc R U . . .
H36B H 0.3837 -0.1093 0.0876 0.041 Uiso 1 1 calc R U . . .
H36C H 0.5022 -0.1042 0.1321 0.041 Uiso 1 1 calc R U . . .
C37 C 0.4597(3) -0.2847(2) 0.19255(18) 0.0360(7) Uani 1 1 d . . . . .
H37A H 0.5380 -0.2485 0.1977 0.054 Uiso 1 1 calc R U . . .
H37B H 0.4527 -0.3591 0.1769 0.054 Uiso 1 1 calc R U . . .
H37C H 0.4352 -0.2599 0.2413 0.054 Uiso 1 1 calc R U . . .
C38 C 0.3842(2) -0.3443(2) 0.02115(17) 0.0262(6) Uani 1 1 d . . . . .
C39 C 0.3414(3) -0.4589(2) 0.00800(19) 0.0350(7) Uani 1 1 d . . . . .
H39A H 0.3506 -0.5008 -0.0426 0.052 Uiso 1 1 calc R U . . .
H39B H 0.2621 -0.4741 0.0118 0.052 Uiso 1 1 calc R U . . .
H39C H 0.3843 -0.4752 0.0463 0.052 Uiso 1 1 calc R U . . .
C40 C 0.5080(3) -0.3234(2) 0.0135(2) 0.0385(8) Uani 1 1 d . . . . .
H40A H 0.5514 -0.3373 0.0530 0.058 Uiso 1 1 calc R U . . .
H40B H 0.5360 -0.2511 0.0192 0.058 Uiso 1 1 calc R U . . .
H40C H 0.5157 -0.3684 -0.0365 0.058 Uiso 1 1 calc R U . . .
C41 C 0.3174(3) -0.3212(2) -0.04028(17) 0.0365(7) Uani 1 1 d . . . . .
H41A H 0.3216 -0.3685 -0.0904 0.055 Uiso 1 1 calc R U . . .
H41B H 0.3489 -0.2499 -0.0358 0.055 Uiso 1 1 calc R U . . .
H41C H 0.2391 -0.3303 -0.0339 0.055 Uiso 1 1 calc R U . . .
C42 C 0.3570(5) 0.3338(4) 0.1840(4) 0.0473(14) Uani 0.700(2) 1 d . . P A 1
H42A H 0.2965 0.3106 0.1402 0.071 Uiso 0.700(2) 1 calc R U P A 1
H42B H 0.4293 0.3412 0.1672 0.071 Uiso 0.700(2) 1 calc R U P A 1
H42C H 0.3535 0.4005 0.2202 0.071 Uiso 0.700(2) 1 calc R U P A 1
C43 C 0.2667(4) 0.2793(4) 0.3138(3) 0.0478(12) Uani 0.700(2) 1 d . . P A 1
H43A H 0.3146 0.3434 0.3521 0.072 Uiso 0.700(2) 1 calc R U P A 1
H43B H 0.2504 0.2264 0.3362 0.072 Uiso 0.700(2) 1 calc R U P A 1
H43C H 0.1966 0.2919 0.2956 0.072 Uiso 0.700(2) 1 calc R U P A 1
C44 C 0.4867(4) 0.2383(4) 0.2758(3) 0.0382(10) Uani 0.700(2) 1 d . . P A 1
C45 C 0.5522(5) 0.3511(4) 0.3218(3) 0.0574(13) Uani 0.700(2) 1 d . . P A 1
H45A H 0.5094 0.3836 0.3593 0.086 Uiso 0.700(2) 1 calc R U P A 1
H45B H 0.5639 0.3890 0.2875 0.086 Uiso 0.700(2) 1 calc R U P A 1
H45C H 0.6248 0.3524 0.3479 0.086 Uiso 0.700(2) 1 calc R U P A 1
C46 C 0.4751(4) 0.1775(4) 0.3287(3) 0.0449(12) Uani 0.700(2) 1 d . . P A 1
H46A H 0.5496 0.1790 0.3519 0.067 Uiso 0.700(2) 1 calc R U P A 1
H46B H 0.4333 0.1059 0.2995 0.067 Uiso 0.700(2) 1 calc R U P A 1
H46C H 0.4349 0.2088 0.3684 0.067 Uiso 0.700(2) 1 calc R U P A 1
C47 C 0.5555(4) 0.1901(5) 0.2187(3) 0.0491(12) Uani 0.700(2) 1 d . . P A 1
H47A H 0.5649 0.2269 0.1836 0.074 Uiso 0.700(2) 1 calc R U P A 1
H47B H 0.5168 0.1174 0.1903 0.074 Uiso 0.700(2) 1 calc R U P A 1
H47C H 0.6291 0.1949 0.2455 0.074 Uiso 0.700(2) 1 calc R U P A 1
C48 C -0.0003(3) -0.1534(3) 0.46272(17) 0.0448(8) Uani 1 1 d . . . . .
H48A H 0.0192 -0.1963 0.4903 0.067 Uiso 1 1 calc R U . . .
H48B H -0.0618 -0.1253 0.4819 0.067 Uiso 1 1 calc R U . . .
H48C H 0.0650 -0.0966 0.4701 0.067 Uiso 1 1 calc R U . . .
C49 C 0.0748(3) -0.2873(2) 0.32874(17) 0.0334(7) Uani 1 1 d . . . . .
H49A H 0.1379 -0.2310 0.3316 0.050 Uiso 1 1 calc R U . . .
H49B H 0.0521 -0.3369 0.2764 0.050 Uiso 1 1 calc R U . . .
H49C H 0.0972 -0.3219 0.3621 0.050 Uiso 1 1 calc R U . . .
C50 C -0.1746(3) -0.3448(3) 0.3429(2) 0.0436(8) Uani 1 1 d . . . . .
C51 C -0.2549(4) -0.3123(3) 0.3967(3) 0.0766(15) Uani 1 1 d . . . . .
H51A H -0.2853 -0.2594 0.3859 0.115 Uiso 1 1 calc R U . . .
H51B H -0.2147 -0.2844 0.4492 0.115 Uiso 1 1 calc R U . . .
H51C H -0.3163 -0.3724 0.3894 0.115 Uiso 1 1 calc R U . . .
C52 C -0.2391(3) -0.3821(3) 0.2625(2) 0.0662(12) Uani 1 1 d . . . . .
H52A H -0.3027 -0.4406 0.2546 0.099 Uiso 1 1 calc R U . . .
H52B H -0.1897 -0.4037 0.2265 0.099 Uiso 1 1 calc R U . . .
H52C H -0.2664 -0.3259 0.2546 0.099 Uiso 1 1 calc R U . . .
C53 C -0.1347(4) -0.4343(3) 0.3551(4) 0.0963(19) Uani 1 1 d . . . . .
H53A H -0.0922 -0.4106 0.4066 0.144 Uiso 1 1 calc R U . . .
H53B H -0.0869 -0.4580 0.3184 0.144 Uiso 1 1 calc R U . . .
H53C H -0.1997 -0.4913 0.3479 0.144 Uiso 1 1 calc R U . . .
N1 N 0.00740(17) -0.27490(15) 0.11446(12) 0.0183(5) Uani 1 1 d . . . . .
N2 N 0.10697(17) -0.07520(15) 0.08646(11) 0.0171(4) Uani 1 1 d . . . . .
N3 N -0.12342(18) -0.13084(16) 0.17907(12) 0.0208(5) Uani 1 1 d . . . . .
N4 N 0.23036(18) -0.27333(16) 0.12889(12) 0.0210(5) Uani 1 1 d . . . . .
N5 N 0.2636(2) 0.11119(17) 0.17400(13) 0.0267(5) Uani 1 1 d . . . . .
N6 N -0.07117(19) -0.16588(17) 0.30083(12) 0.0238(5) Uani 1 1 d . . . . .
N7 N 0.02265(19) 0.11989(16) 0.23647(12) 0.0238(5) Uani 1 1 d . . . . .
N8 N 0.14489(17) -0.07740(16) 0.24221(11) 0.0197(5) Uani 1 1 d . . . . .
Si1 Si 0.36989(6) -0.25926(5) 0.11903(4) 0.02272(18) Uani 1 1 d . . . . .
Si2 Si 0.34055(12) 0.23383(10) 0.23231(8) 0.0306(3) Uani 0.700(2) 1 d . . P A 1
Si3 Si -0.04490(7) -0.23388(6) 0.35924(4) 0.0284(2) Uani 1 1 d . . . . .
Fe1 Fe 0.00067(3) -0.17417(3) 0.21497(2) 0.01652(14) Uani 0.969(2) 1 d . . . A .
Fe2 Fe 0.15281(3) -0.16607(3) 0.13963(2) 0.01525(14) Uani 0.974(2) 1 d . . . A .
Zn1 Zn 0.13018(3) 0.03310(2) 0.19586(2) 0.01844(12) Uani 0.9702(19) 1 d . . . A .
Si2A Si 0.3736(3) 0.2075(3) 0.2463(2) 0.0306(3) Uani 0.300(2) 1 d . . P A 2
C43A C 0.3234(10) 0.2252(9) 0.3381(6) 0.0478(12) Uani 0.300(2) 1 d . . P A 2
H43D H 0.2479 0.2356 0.3335 0.072 Uiso 0.300(2) 1 calc R U P A 2
H43E H 0.3741 0.2855 0.3784 0.072 Uiso 0.300(2) 1 calc R U P A 2
H43F H 0.3218 0.1636 0.3507 0.072 Uiso 0.300(2) 1 calc R U P A 2
C44A C 0.3926(10) 0.3377(8) 0.2321(8) 0.0473(14) Uani 0.300(2) 1 d . . P A 2
C42A C 0.5071(10) 0.1826(9) 0.2623(7) 0.0382(10) Uani 0.300(2) 1 d . . P A 2
H42D H 0.4969 0.1138 0.2651 0.057 Uiso 0.300(2) 1 calc R U P A 2
H42E H 0.5515 0.2346 0.3101 0.057 Uiso 0.300(2) 1 calc R U P A 2
H42F H 0.5462 0.1856 0.2205 0.057 Uiso 0.300(2) 1 calc R U P A 2
C46A C 0.3182(13) 0.3245(12) 0.1597(9) 0.0449(12) Uani 0.300(2) 1 d . . P A 2
H46D H 0.3439 0.2817 0.1159 0.067 Uiso 0.300(2) 1 calc R U P A 2
H46E H 0.3216 0.3923 0.1565 0.067 Uiso 0.300(2) 1 calc R U P A 2
H46F H 0.2408 0.2910 0.1599 0.067 Uiso 0.300(2) 1 calc R U P A 2
C45A C 0.2835(11) 0.3806(10) 0.2674(8) 0.0574(13) Uani 0.300(2) 1 d . . P A 2
H45D H 0.2553 0.3435 0.2996 0.086 Uiso 0.300(2) 1 calc R U P A 2
H45E H 0.2235 0.3683 0.2254 0.086 Uiso 0.300(2) 1 calc R U P A 2
H45F H 0.3090 0.4547 0.2975 0.086 Uiso 0.300(2) 1 calc R U P A 2
C47A C 0.4781(10) 0.4221(9) 0.3010(7) 0.0491(12) Uani 0.300(2) 1 d . . P A 2
H47D H 0.4659 0.4094 0.3474 0.074 Uiso 0.300(2) 1 calc R U P A 2
H47E H 0.4679 0.4903 0.3057 0.074 Uiso 0.300(2) 1 calc R U P A 2
H47F H 0.5544 0.4198 0.2930 0.074 Uiso 0.300(2) 1 calc R U P A 2

loop_
_atom_site_aniso_label
_atom_site_aniso_U_11
_atom_site_aniso_U_22
_atom_site_aniso_U_33
_atom_site_aniso_U_23
_atom_site_aniso_U_13
_atom_site_aniso_U_12
C0AA 0.0190(14) 0.0175(13) 0.0245(13) 0.0084(11) -0.0022(10) 0.0035(10)
C2 0.0179(13) 0.0203(13) 0.0204(13) 0.0063(10) -0.0003(10) 0.0063(10)
C3 0.0185(13) 0.0213(13) 0.0207(13) 0.0114(11) 0.0011(10) 0.0070(10)
C4 0.0183(14) 0.0203(13) 0.0259(13) 0.0113(11) 0.0007(10) 0.0076(10)
C5 0.0132(13) 0.0221(13) 0.0269(14) 0.0105(11) -0.0004(10) 0.0055(10)
C6 0.0166(13) 0.0211(13) 0.0259(14) 0.0103(11) -0.0018(10) 0.0020(10)
C7 0.0150(13) 0.0216(13) 0.0285(14) 0.0078(11) 0.0015(11) 0.0013(11)
C8 0.0191(14) 0.0293(15) 0.0338(15) 0.0099(12) 0.0015(12) 0.0077(12)
C9 0.0279(17) 0.0392(18) 0.0394(17) 0.0063(14) 0.0046(13) 0.0168(14)
C1AA 0.0327(18) 0.0448(19) 0.0328(16) 0.0046(14) 0.0097(13) 0.0133(15)
C4AA 0.0304(17) 0.0377(17) 0.0276(15) 0.0095(13) 0.0062(12) 0.0094(13)
C2AA 0.0186(14) 0.0233(14) 0.0305(15) 0.0103(12) 0.0037(11) 0.0032(11)
C3AA 0.0205(14) 0.0172(13) 0.0270(14) 0.0097(11) 0.0017(11) 0.0059(10)
C5AA 0.0194(14) 0.0232(14) 0.0276(14) 0.0106(11) 0.0016(11) 0.0033(11)
C15 0.0292(16) 0.0192(13) 0.0343(15) 0.0136(12) 0.0056(12) 0.0043(11)
C16 0.0330(17) 0.0214(14) 0.0337(15) 0.0150(12) 0.0041(12) 0.0105(12)
C17 0.0219(15) 0.0276(15) 0.0321(15) 0.0136(12) 0.0050(11) 0.0109(12)
C6AA 0.0229(14) 0.0208(13) 0.0227(13) 0.0094(11) 0.0027(11) 0.0064(11)
C19 0.0202(14) 0.0195(13) 0.0237(13) 0.0134(11) 0.0043(10) 0.0090(10)
C20 0.0217(14) 0.0237(14) 0.0286(14) 0.0137(11) 0.0044(11) 0.0120(11)
C21 0.0307(16) 0.0314(15) 0.0300(15) 0.0183(13) 0.0130(12) 0.0189(13)
C22 0.0265(16) 0.0335(16) 0.0463(18) 0.0230(14) 0.0170(13) 0.0099(13)
C23 0.0288(17) 0.0271(15) 0.0416(17) 0.0136(13) 0.0096(13) -0.0001(13)
C24 0.0220(15) 0.0216(14) 0.0323(15) 0.0109(12) 0.0068(11) 0.0072(11)
C25 0.0260(15) 0.0236(14) 0.0295(15) 0.0093(12) 0.0051(12) 0.0033(12)
C26 0.0393(19) 0.0380(18) 0.0393(18) 0.0108(14) 0.0159(14) 0.0138(15)
C27 0.049(2) 0.041(2) 0.058(2) 0.0137(17) 0.0133(17) 0.0276(17)
C28 0.061(2) 0.0385(19) 0.054(2) 0.0245(17) 0.0075(18) 0.0271(17)
C29 0.047(2) 0.0314(16) 0.0341(16) 0.0178(13) 0.0103(14) 0.0158(14)
C30 0.0183(14) 0.0290(14) 0.0221(13) 0.0129(11) 0.0022(10) 0.0041(11)
C31 0.037(2) 0.078(3) 0.0290(17) 0.0023(17) 0.0006(14) 0.0346(18)
C32 0.050(2) 0.080(3) 0.0231(16) -0.0021(17) -0.0013(15) 0.034(2)
C33 0.0298(18) 0.065(2) 0.0253(16) 0.0148(15) -0.0041(13) 0.0101(16)
C34 0.0308(19) 0.082(3) 0.0325(17) 0.0174(17) -0.0017(14) 0.0293(18)
C35 0.0342(18) 0.055(2) 0.0283(16) 0.0125(15) 0.0015(13) 0.0243(15)
C36 0.0189(14) 0.0244(14) 0.0381(16) 0.0135(12) 0.0002(12) 0.0040(11)
C37 0.0246(16) 0.0365(17) 0.0501(19) 0.0229(15) -0.0061(14) 0.0086(13)
C38 0.0178(14) 0.0208(14) 0.0441(17) 0.0141(12) 0.0089(12) 0.0084(11)
C39 0.0301(17) 0.0231(15) 0.0525(19) 0.0126(14) 0.0140(14) 0.0076(12)
C40 0.0256(17) 0.0287(16) 0.066(2) 0.0183(15) 0.0193(15) 0.0114(13)
C41 0.0372(19) 0.0360(17) 0.0372(17) 0.0094(14) 0.0084(14) 0.0176(14)
C42 0.037(3) 0.025(2) 0.064(4) 0.006(3) -0.022(2) 0.005(2)
C43 0.038(3) 0.038(3) 0.043(3) -0.006(2) 0.005(2) -0.0032(19)
C44 0.027(2) 0.032(3) 0.049(3) 0.009(2) -0.0010(18) 0.007(2)
C45 0.040(3) 0.046(3) 0.074(4) 0.016(3) -0.002(2) 0.002(2)
C46 0.033(3) 0.045(3) 0.054(3) 0.021(2) -0.002(2) 0.005(2)
C47 0.036(3) 0.054(3) 0.055(3) 0.021(2) -0.002(2) 0.009(2)
C48 0.056(2) 0.050(2) 0.0310(17) 0.0172(15) 0.0025(15) 0.0167(17)
C49 0.0346(17) 0.0369(17) 0.0359(16) 0.0218(14) 0.0038(13) 0.0115(14)
C50 0.043(2) 0.0371(18) 0.055(2) 0.0215(16) 0.0243(16) 0.0042(15)
C51 0.068(3) 0.061(3) 0.085(3) 0.015(2) 0.048(3) -0.011(2)
C52 0.045(2) 0.058(2) 0.066(3) 0.006(2) 0.0124(19) -0.020(2)
C53 0.083(4) 0.056(3) 0.172(6) 0.075(3) 0.031(4) 0.005(3)
N1 0.0146(11) 0.0175(11) 0.0236(11) 0.0093(9) -0.0004(8) 0.0044(8)
N2 0.0160(11) 0.0193(11) 0.0209(11) 0.0109(9) 0.0058(8) 0.0077(9)
N3 0.0171(11) 0.0212(11) 0.0255(11) 0.0115(9) 0.0014(9) 0.0040(9)
N4 0.0158(11) 0.0196(11) 0.0293(12) 0.0112(9) 0.0026(9) 0.0053(9)
N5 0.0264(13) 0.0216(12) 0.0281(12) 0.0066(10) 0.0068(10) 0.0012(10)
N6 0.0207(12) 0.0258(12) 0.0262(12) 0.0123(10) 0.0040(9) 0.0042(9)
N7 0.0236(13) 0.0200(11) 0.0278(12) 0.0084(10) 0.0044(10) 0.0061(9)
N8 0.0145(11) 0.0232(11) 0.0205(11) 0.0088(9) 0.0012(8) 0.0030(9)
Si1 0.0142(4) 0.0204(4) 0.0359(4) 0.0135(3) 0.0005(3) 0.0057(3)
Si2 0.0205(8) 0.0240(7) 0.0386(7) 0.0038(5) 0.0039(5) 0.0011(5)
Si3 0.0308(5) 0.0309(4) 0.0275(4) 0.0160(3) 0.0062(3) 0.0071(3)
Fe1 0.0112(2) 0.0189(2) 0.0212(2) 0.01006(16) 0.00166(14) 0.00362(15)
Fe2 0.0119(2) 0.0155(2) 0.0205(2) 0.00903(16) 0.00132(14) 0.00441(14)
Zn1 0.01763(19) 0.01720(18) 0.02103(18) 0.00737(13) 0.00340(12) 0.00503(12)
Si2A 0.0205(8) 0.0240(7) 0.0386(7) 0.0038(5) 0.0039(5) 0.0011(5)
C43A 0.038(3) 0.038(3) 0.043(3) -0.006(2) 0.005(2) -0.0032(19)
C44A 0.037(3) 0.025(2) 0.064(4) 0.006(3) -0.022(2) 0.005(2)
C42A 0.027(2) 0.032(3) 0.049(3) 0.009(2) -0.0010(18) 0.007(2)
C46A 0.033(3) 0.045(3) 0.054(3) 0.021(2) -0.002(2) 0.005(2)
C45A 0.040(3) 0.046(3) 0.074(4) 0.016(3) -0.002(2) 0.002(2)
C47A 0.036(3) 0.054(3) 0.055(3) 0.021(2) -0.002(2) 0.009(2)

loop_
_atom_type_symbol
_atom_type_description
_atom_type_scat_dispersion_real
_atom_type_scat_dispersion_imag
_atom_type_scat_source
C C 0.0000 0.0000 'International Tables Vol C Tables 4.2.6.8 and 6.1.1.4'
H H 0.0000 0.0000 'International Tables Vol C Tables 4.2.6.8 and 6.1.1.4'
Fe Fe 0.1940 0.2970 'International Tables Vol C Tables 4.2.6.8 and 6.1.1.4'
N N 0.0000 0.0010 'International Tables Vol C Tables 4.2.6.8 and 6.1.1.4'
Si Si 0.0260 0.0220 'International Tables Vol C Tables 4.2.6.8 and 6.1.1.4'
Zn Zn 0.2550 0.5200 'International Tables Vol C Tables 4.2.6.8 and 6.1.1.4'

loop_
_geom_angle_atom_site_label_1
_geom_angle_atom_site_label_2
_geom_angle_atom_site_label_3
_geom_angle
_geom_angle_site_symmetry_1
_geom_angle_site_symmetry_3
_geom_angle_publ_flag
N1 C0AA C6 113.1(2) . . ?
N1 C0AA C2 110.2(2) . . ?
C6 C0AA C2 109.6(2) . . ?
N1 C0AA H0AA 107.9 . . ?
C6 C0AA H0AA 107.9 . . ?
C2 C0AA H0AA 107.9 . . ?
C0AA C2 C3 113.9(2) . . ?
C0AA C2 H2A 108.8 . . ?
C3 C2 H2A 108.8 . . ?
C0AA C2 H2B 108.8 . . ?
C3 C2 H2B 108.8 . . ?
H2A C2 H2B 107.7 . . ?
N2 C3 C4 115.1(2) . . ?
N2 C3 C2 113.3(2) . . ?
C4 C3 C2 110.3(2) . . ?
N2 C3 H3 105.7 . . ?
C4 C3 H3 105.7 . . ?
C2 C3 H3 105.7 . . ?
C3 C4 C5 118.7(2) . . ?
C3 C4 H4A 107.6 . . ?
C5 C4 H4A 107.6 . . ?
C3 C4 H4B 107.6 . . ?
C5 C4 H4B 107.6 . . ?
H4A C4 H4B 107.1 . . ?
N3 C5 C6 108.3(2) . . ?
N3 C5 C4 114.0(2) . . ?
C6 C5 C4 111.6(2) . . ?
N3 C5 H5 107.6 . . ?
C6 C5 H5 107.6 . . ?
C4 C5 H5 107.6 . . ?
C0AA C6 C5 112.3(2) . . ?
C0AA C6 H6A 109.1 . . ?
C5 C6 H6A 109.1 . . ?
C0AA C6 H6B 109.1 . . ?
C5 C6 H6B 109.1 . . ?
H6A C6 H6B 107.9 . . ?
N3 C7 C8 126.9(2) . . ?
N3 C7 C2AA 114.0(2) . . ?
C8 C7 C2AA 119.0(2) . . ?
C9 C8 C7 120.3(3) . . ?
C9 C8 H8 119.8 . . ?
C7 C8 H8 119.8 . . ?
C8 C9 C1AA 120.4(3) . . ?
C8 C9 H9 119.8 . . ?
C1AA C9 H9 119.8 . . ?
C4AA C1AA C9 120.6(3) . . ?
C4AA C1AA H1AA 119.7 . . ?
C9 C1AA H1AA 119.7 . . ?
C1AA C4AA C2AA 120.7(3) . . ?
C1AA C4AA H4AA 119.6 . . ?
C2AA C4AA H4AA 119.6 . . ?
N6 C2AA C4AA 126.5(2) . . ?
N6 C2AA C7 114.7(2) . . ?
C4AA C2AA C7 118.7(3) . . ?
C5AA C3AA C6AA 121.1(2) . . ?
C5AA C3AA N1 121.2(2) . . ?
C6AA C3AA N1 117.7(2) . . ?
C15 C5AA C3AA 120.2(3) . . ?
C15 C5AA H5AA 119.9 . . ?
C3AA C5AA H5AA 119.9 . . ?
C5AA C15 C16 119.6(2) . . ?
C5AA C15 H15 120.2 . . ?
C16 C15 H15 120.2 . . ?
C17 C16 C15 120.5(2) . . ?
C17 C16 H16 119.8 . . ?
C15 C16 H16 119.8 . . ?
C16 C17 C6AA 121.5(3) . . ?
C16 C17 H17 119.3 . . ?
C6AA C17 H17 119.3 . . ?
N4 C6AA C17 124.9(2) . . ?
N4 C6AA C3AA 118.2(2) . . ?
C17 C6AA C3AA 116.9(2) . . ?
C20 C19 C24 120.6(2) . . ?
C20 C19 N2 121.9(2) . . ?
C24 C19 N2 117.4(2) . . ?
C19 C20 C21 121.9(3) . . ?
C19 C20 H20 119.1 . . ?
C21 C20 H20 119.1 . . ?
C22 C21 C20 118.4(3) . . ?
C22 C21 H21 120.8 . . ?
C20 C21 H21 120.8 . . ?
C23 C22 C21 120.8(3) . . ?
C23 C22 H22 119.6 . . ?
C21 C22 H22 119.6 . . ?
C22 C23 C24 123.1(3) . . ?
C22 C23 H23 118.4 . . ?
C24 C23 H23 118.4 . . ?
N5 C24 C23 124.0(2) . . ?
N5 C24 C19 120.8(2) . . ?
C23 C24 C19 115.1(2) . . ?
N7 C25 C26 122.7(3) . . ?
N7 C25 H25 118.7 . . ?
C26 C25 H25 118.7 . . ?
C27 C26 C25 118.9(3) . . ?
C27 C26 H26 120.5 . . ?
C25 C26 H26 120.5 . . ?
C26 C27 C28 119.0(3) . . ?
C26 C27 H27 120.5 . . ?
C28 C27 H27 120.5 . . ?
C29 C28 C27 118.9(3) . . ?
C29 C28 H28 120.5 . . ?
C27 C28 H28 120.5 . . ?
N7 C29 C28 123.0(3) . . ?
N7 C29 H29 118.5 . . ?
C28 C29 H29 118.5 . . ?
C35 C30 C31 117.3(3) . . ?
C35 C30 N8 121.5(3) . . ?
C31 C30 N8 121.2(3) . . ?
C30 C31 C32 121.1(3) . . ?
C30 C31 H31 119.4 . . ?
C32 C31 H31 119.4 . . ?
C33 C32 C31 121.0(3) . . ?
C33 C32 H32 119.5 . . ?
C31 C32 H32 119.5 . . ?
C32 C33 C34 118.7(3) . . ?
C32 C33 H33 120.7 . . ?
C34 C33 H33 120.7 . . ?
C33 C34 C35 120.5(3) . . ?
C33 C34 H34 119.8 . . ?
C35 C34 H34 119.8 . . ?
C30 C35 C34 121.4(3) . . ?
C30 C35 H35 119.3 . . ?
C34 C35 H35 119.3 . . ?
Si1 C36 H36A 109.5 . . ?
Si1 C36 H36B 109.5 . . ?
H36A C36 H36B 109.5 . . ?
Si1 C36 H36C 109.5 . . ?
H36A C36 H36C 109.5 . . ?
H36B C36 H36C 109.5 . . ?
Si1 C37 H37A 109.5 . . ?
Si1 C37 H37B 109.5 . . ?
H37A C37 H37B 109.5 . . ?
Si1 C37 H37C 109.5 . . ?
H37A C37 H37C 109.5 . . ?
H37B C37 H37C 109.5 . . ?
C39 C38 C41 108.5(2) . . ?
C39 C38 C40 108.2(2) . . ?
C41 C38 C40 109.0(2) . . ?
C39 C38 Si1 111.3(2) . . ?
C41 C38 Si1 110.36(19) . . ?
C40 C38 Si1 109.4(2) . . ?
C38 C39 H39A 109.5 . . ?
C38 C39 H39B 109.5 . . ?
H39A C39 H39B 109.5 . . ?
C38 C39 H39C 109.5 . . ?
H39A C39 H39C 109.5 . . ?
H39B C39 H39C 109.5 . . ?
C38 C40 H40A 109.5 . . ?
C38 C40 H40B 109.5 . . ?
H40A C40 H40B 109.5 . . ?
C38 C40 H40C 109.5 . . ?
H40A C40 H40C 109.5 . . ?
H40B C40 H40C 109.5 . . ?
C38 C41 H41A 109.5 . . ?
C38 C41 H41B 109.5 . . ?
H41A C41 H41B 109.5 . . ?
C38 C41 H41C 109.5 . . ?
H41A C41 H41C 109.5 . . ?
H41B C41 H41C 109.5 . . ?
Si2 C42 H42A 109.5 . . ?
Si2 C42 H42B 109.5 . . ?
H42A C42 H42B 109.5 . . ?
Si2 C42 H42C 109.5 . . ?
H42A C42 H42C 109.5 . . ?
H42B C42 H42C 109.5 . . ?
Si2 C43 H43A 109.5 . . ?
Si2 C43 H43B 109.5 . . ?
H43A C43 H43B 109.5 . . ?
Si2 C43 H43C 109.5 . . ?
H43A C43 H43C 109.5 . . ?
H43B C43 H43C 109.5 . . ?
C47 C44 C46 106.8(4) . . ?
C47 C44 C45 108.1(4) . . ?
C46 C44 C45 109.4(4) . . ?
C47 C44 Si2 114.4(3) . . ?
C46 C44 Si2 108.0(3) . . ?
C45 C44 Si2 109.9(3) . . ?
C44 C45 H45A 109.5 . . ?
C44 C45 H45B 109.5 . . ?
H45A C45 H45B 109.5 . . ?
C44 C45 H45C 109.5 . . ?
H45A C45 H45C 109.5 . . ?
H45B C45 H45C 109.5 . . ?
C44 C46 H46A 109.5 . . ?
C44 C46 H46B 109.5 . . ?
H46A C46 H46B 109.5 . . ?
C44 C46 H46C 109.5 . . ?
H46A C46 H46C 109.5 . . ?
H46B C46 H46C 109.5 . . ?
C44 C47 H47A 109.5 . . ?
C44 C47 H47B 109.5 . . ?
H47A C47 H47B 109.5 . . ?
C44 C47 H47C 109.5 . . ?
H47A C47 H47C 109.5 . . ?
H47B C47 H47C 109.5 . . ?
Si3 C48 H48A 109.5 . . ?
Si3 C48 H48B 109.5 . . ?
H48A C48 H48B 109.5 . . ?
Si3 C48 H48C 109.5 . . ?
H48A C48 H48C 109.5 . . ?
H48B C48 H48C 109.5 . . ?
Si3 C49 H49A 109.5 . . ?
Si3 C49 H49B 109.5 . . ?
H49A C49 H49B 109.5 . . ?
Si3 C49 H49C 109.5 . . ?
H49A C49 H49C 109.5 . . ?
H49B C49 H49C 109.5 . . ?
C52 C50 C51 107.4(4) . . ?
C52 C50 C53 108.9(4) . . ?
C51 C50 C53 109.5(4) . . ?
C52 C50 Si3 110.7(2) . . ?
C51 C50 Si3 112.2(2) . . ?
C53 C50 Si3 108.1(3) . . ?
C50 C51 H51A 109.5 . . ?
C50 C51 H51B 109.5 . . ?
H51A C51 H51B 109.5 . . ?
C50 C51 H51C 109.5 . . ?
H51A C51 H51C 109.5 . . ?
H51B C51 H51C 109.5 . . ?
C50 C52 H52A 109.5 . . ?
C50 C52 H52B 109.5 . . ?
H52A C52 H52B 109.5 . . ?
C50 C52 H52C 109.5 . . ?
H52A C52 H52C 109.5 . . ?
H52B C52 H52C 109.5 . . ?
C50 C53 H53A 109.5 . . ?
C50 C53 H53B 109.5 . . ?
H53A C53 H53B 109.5 . . ?
C50 C53 H53C 109.5 . . ?
H53A C53 H53C 109.5 . . ?
H53B C53 H53C 109.5 . . ?
C3AA N1 C0AA 115.01(19) . . ?
C3AA N1 Fe1 109.61(15) . . ?
C0AA N1 Fe1 123.88(17) . . ?
C3AA N1 Fe2 104.11(15) . . ?
C0AA N1 Fe2 120.64(15) . . ?
Fe1 N1 Fe2 76.81(7) . . ?
C19 N2 C3 113.50(19) . . ?
C19 N2 Fe2 109.10(15) . . ?
C3 N2 Fe2 113.65(14) . . ?
C19 N2 Zn1 104.94(15) . . ?
C3 N2 Zn1 127.21(16) . . ?
Fe2 N2 Zn1 84.40(7) . . ?
C7 N3 C5 118.8(2) . . ?
C7 N3 Fe1 112.90(16) . . ?
C5 N3 Fe1 124.90(17) . . ?
C6AA N4 Si1 128.71(18) . . ?
C6AA N4 Fe2 107.10(17) . . ?
Si1 N4 Fe2 124.06(11) . . ?
C24 N5 Si2 125.74(19) . . ?
C24 N5 Si2A 124.1(2) . . ?
C24 N5 Zn1 109.09(17) . . ?
Si2 N5 Zn1 124.70(14) . . ?
Si2A N5 Zn1 123.42(17) . . ?
C2AA N6 Si3 126.31(19) . . ?
C2AA N6 Fe1 111.60(17) . . ?
Si3 N6 Fe1 121.54(13) . . ?
C29 N7 C25 117.5(3) . . ?
C29 N7 Zn1 118.5(2) . . ?
C25 N7 Zn1 123.86(19) . . ?
C30 N8 Fe1 125.83(17) . . ?
C30 N8 Fe2 129.50(18) . . ?
Fe1 N8 Fe2 79.71(8) . . ?
C30 N8 Zn1 118.14(16) . . ?
Fe1 N8 Zn1 106.66(10) . . ?
Fe2 N8 Zn1 86.17(8) . . ?
N4 Si1 C36 104.31(12) . . ?
N4 Si1 C37 114.38(13) . . ?
C36 Si1 C37 108.53(13) . . ?
N4 Si1 C38 111.52(11) . . ?
C36 Si1 C38 109.00(13) . . ?
C37 Si1 C38 108.88(14) . . ?
N5 Si2 C43 107.67(18) . . ?
N5 Si2 C44 113.49(18) . . ?
C43 Si2 C44 106.1(2) . . ?
N5 Si2 C42 114.3(2) . . ?
C43 Si2 C42 107.8(3) . . ?
C44 Si2 C42 107.1(2) . . ?
N6 Si3 C49 105.66(12) . . ?
N6 Si3 C48 115.05(13) . . ?
C49 Si3 C48 106.40(15) . . ?
N6 Si3 C50 109.27(14) . . ?
C49 Si3 C50 109.82(15) . . ?
C48 Si3 C50 110.43(16) . . ?
N6 Fe1 N8 112.22(9) . . ?
N6 Fe1 N3 84.44(9) . . ?
N8 Fe1 N3 116.52(9) . . ?
N6 Fe1 N1 140.75(9) . . ?
N8 Fe1 N1 102.72(9) . . ?
N3 Fe1 N1 95.85(9) . . ?
N6 Fe1 Fe2 159.61(7) . . ?
N8 Fe1 Fe2 50.89(6) . . ?
N3 Fe1 Fe2 112.53(7) . . ?
N1 Fe1 Fe2 52.02(6) . . ?
N4 Fe2 N8 118.33(9) . . ?
N4 Fe2 N1 88.31(9) . . ?
N8 Fe2 N1 100.37(9) . . ?
N4 Fe2 N2 142.45(9) . . ?
N8 Fe2 N2 96.27(8) . . ?
N1 Fe2 N2 100.01(8) . . ?
N4 Fe2 Fe1 114.04(7) . . ?
N8 Fe2 Fe1 49.40(6) . . ?
N1 Fe2 Fe1 51.17(6) . . ?
N2 Fe2 Fe1 99.12(6) . . ?
N4 Fe2 Zn1 155.02(6) . . ?
N8 Fe2 Zn1 48.64(6) . . ?
N1 Fe2 Zn1 113.66(6) . . ?
N2 Fe2 Zn1 48.70(6) . . ?
Fe1 Fe2 Zn1 75.127(15) . . ?
N5 Zn1 N7 113.24(9) . . ?
N5 Zn1 N8 119.42(9) . . ?
N7 Zn1 N8 115.89(9) . . ?
N5 Zn1 N2 87.73(9) . . ?
N7 Zn1 N2 125.54(8) . . ?
N8 Zn1 N2 91.12(8) . . ?
N5 Zn1 Fe2 102.16(7) . . ?
N7 Zn1 Fe2 143.94(6) . . ?
N8 Zn1 Fe2 45.19(6) . . ?
N2 Zn1 Fe2 46.90(5) . . ?
C42A Si2A N5 119.7(4) . . ?
C42A Si2A C43A 103.9(6) . . ?
N5 Si2A C43A 106.2(4) . . ?
C42A Si2A C44A 109.7(6) . . ?
N5 Si2A C44A 109.6(4) . . ?
C43A Si2A C44A 106.9(6) . . ?
Si2A C43A H43D 109.5 . . ?
Si2A C43A H43E 109.5 . . ?
H43D C43A H43E 109.5 . . ?
Si2A C43A H43F 109.5 . . ?
H43D C43A H43F 109.5 . . ?
H43E C43A H43F 109.5 . . ?
C46A C44A C47A 141.3(11) . . ?
C46A C44A C45A 79.3(10) . . ?
C47A C44A C45A 91.2(9) . . ?
C46A C44A Si2A 110.5(9) . . ?
C47A C44A Si2A 108.2(8) . . ?
C45A C44A Si2A 102.5(8) . . ?
Si2A C42A H42D 109.5 . . ?
Si2A C42A H42E 109.5 . . ?
H42D C42A H42E 109.5 . . ?
Si2A C42A H42F 109.5 . . ?
H42D C42A H42F 109.5 . . ?
H42E C42A H42F 109.5 . . ?
C44A C46A H46D 109.5 . . ?
C44A C46A H46E 109.5 . . ?
H46D C46A H46E 109.5 . . ?
C44A C46A H46F 109.5 . . ?
H46D C46A H46F 109.5 . . ?
H46E C46A H46F 109.5 . . ?
C44A C45A H45D 109.5 . . ?
C44A C45A H45E 109.5 . . ?
H45D C45A H45E 109.5 . . ?
C44A C45A H45F 109.5 . . ?
H45D C45A H45F 109.5 . . ?
H45E C45A H45F 109.5 . . ?
C44A C47A H47D 109.5 . . ?
C44A C47A H47E 109.5 . . ?
H47D C47A H47E 109.5 . . ?
C44A C47A H47F 109.5 . . ?
H47D C47A H47F 109.5 . . ?
H47E C47A H47F 109.5 . . ?

loop_
_geom_bond_atom_site_label_1
_geom_bond_atom_site_label_2
_geom_bond_distance
_geom_bond_site_symmetry_2
_geom_bond_publ_flag
C0AA N1 1.497(3) . ?
C0AA C6 1.522(4) . ?
C0AA C2 1.530(3) . ?
C0AA H0AA 1.0000 . ?
C2 C3 1.534(3) . ?
C2 H2A 0.9900 . ?
C2 H2B 0.9900 . ?
C3 N2 1.507(3) . ?
C3 C4 1.534(4) . ?
C3 H3 1.0000 . ?
C4 C5 1.539(3) . ?
C4 H4A 0.9900 . ?
C4 H4B 0.9900 . ?
C5 N3 1.465(3) . ?
C5 C6 1.532(4) . ?
C5 H5 1.0000 . ?
C6 H6A 0.9900 . ?
C6 H6B 0.9900 . ?
C7 N3 1.370(3) . ?
C7 C8 1.407(4) . ?
C7 C2AA 1.442(4) . ?
C8 C9 1.381(4) . ?
C8 H8 0.9500 . ?
C9 C1AA 1.396(4) . ?
C9 H9 0.9500 . ?
C1AA C4AA 1.380(4) . ?
C1AA H1AA 0.9500 . ?
C4AA C2AA 1.397(4) . ?
C4AA H4AA 0.9500 . ?
C2AA N6 1.379(4) . ?
C3AA C5AA 1.396(4) . ?
C3AA C6AA 1.417(4) . ?
C3AA N1 1.444(3) . ?
C5AA C15 1.381(4) . ?
C5AA H5AA 0.9500 . ?
C15 C16 1.395(4) . ?
C15 H15 0.9500 . ?
C16 C17 1.380(4) . ?
C16 H16 0.9500 . ?
C17 C6AA 1.409(4) . ?
C17 H17 0.9500 . ?
C6AA N4 1.396(3) . ?
C19 C20 1.391(4) . ?
C19 C24 1.430(4) . ?
C19 N2 1.439(3) . ?
C20 C21 1.391(4) . ?
C20 H20 0.9500 . ?
C21 C22 1.378(4) . ?
C21 H21 0.9500 . ?
C22 C23 1.374(4) . ?
C22 H22 0.9500 . ?
C23 C24 1.418(4) . ?
C23 H23 0.9500 . ?
C24 N5 1.379(4) . ?
C25 N7 1.341(4) . ?
C25 C26 1.385(4) . ?
C25 H25 0.9500 . ?
C26 C27 1.372(5) . ?
C26 H26 0.9500 . ?
C27 C28 1.377(5) . ?
C27 H27 0.9500 . ?
C28 C29 1.376(5) . ?
C28 H28 0.9500 . ?
C29 N7 1.340(4) . ?
C29 H29 0.9500 . ?
C30 C35 1.378(4) . ?
C30 C31 1.381(4) . ?
C30 N8 1.420(3) . ?
C31 C32 1.392(4) . ?
C31 H31 0.9500 . ?
C32 C33 1.357(5) . ?
C32 H32 0.9500 . ?
C33 C34 1.377(5) . ?
C33 H33 0.9500 . ?
C34 C35 1.388(4) . ?
C34 H34 0.9500 . ?
C35 H35 0.9500 . ?
C36 Si1 1.868(3) . ?
C36 H36A 0.9800 . ?
C36 H36B 0.9800 . ?
C36 H36C 0.9800 . ?
C37 Si1 1.883(3) . ?
C37 H37A 0.9800 . ?
C37 H37B 0.9800 . ?
C37 H37C 0.9800 . ?
C38 C39 1.531(4) . ?
C38 C41 1.533(4) . ?
C38 C40 1.536(4) . ?
C38 Si1 1.900(3) . ?
C39 H39A 0.9800 . ?
C39 H39B 0.9800 . ?
C39 H39C 0.9800 . ?
C40 H40A 0.9800 . ?
C40 H40B 0.9800 . ?
C40 H40C 0.9800 . ?
C41 H41A 0.9800 . ?
C41 H41B 0.9800 . ?
C41 H41C 0.9800 . ?
C42 Si2 1.925(6) . ?
C42 H42A 0.9800 . ?
C42 H42B 0.9800 . ?
C42 H42C 0.9800 . ?
C43 Si2 1.875(5) . ?
C43 H43A 0.9800 . ?
C43 H43B 0.9800 . ?
C43 H43C 0.9800 . ?
C44 C47 1.518(8) . ?
C44 C46 1.531(7) . ?
C44 C45 1.543(7) . ?
C44 Si2 1.901(5) . ?
C45 H45A 0.9800 . ?
C45 H45B 0.9800 . ?
C45 H45C 0.9800 . ?
C46 H46A 0.9800 . ?
C46 H46B 0.9800 . ?
C46 H46C 0.9800 . ?
C47 H47A 0.9800 . ?
C47 H47B 0.9800 . ?
C47 H47C 0.9800 . ?
C48 Si3 1.873(3) . ?
C48 H48A 0.9800 . ?
C48 H48B 0.9800 . ?
C48 H48C 0.9800 . ?
C49 Si3 1.862(3) . ?
C49 H49A 0.9800 . ?
C49 H49B 0.9800 . ?
C49 H49C 0.9800 . ?
C50 C52 1.518(5) . ?
C50 C51 1.527(5) . ?
C50 C53 1.537(6) . ?
C50 Si3 1.923(3) . ?
C51 H51A 0.9800 . ?
C51 H51B 0.9800 . ?
C51 H51C 0.9800 . ?
C52 H52A 0.9800 . ?
C52 H52B 0.9800 . ?
C52 H52C 0.9800 . ?
C53 H53A 0.9800 . ?
C53 H53B 0.9800 . ?
C53 H53C 0.9800 . ?
N1 Fe1 1.991(2) . ?
N1 Fe2 2.014(2) . ?
N2 Fe2 2.0248(19) . ?
N2 Zn1 2.083(2) . ?
N3 Fe1 1.924(2) . ?
N4 Si1 1.739(2) . ?
N4 Fe2 1.935(2) . ?
N5 Si2 1.729(2) . ?
N5 Si2A 1.796(4) . ?
N5 Zn1 1.958(2) . ?
N6 Si3 1.751(2) . ?
N6 Fe1 1.919(2) . ?
N7 Zn1 2.039(2) . ?
N8 Fe1 1.920(2) . ?
N8 Fe2 1.962(2) . ?
N8 Zn1 2.076(2) . ?
Fe1 Fe2 2.4881(5) . ?
Fe2 Zn1 2.7596(5) . ?
Si2A C42A 1.786(12) . ?
Si2A C43A 1.870(12) . ?
Si2A C44A 1.932(12) . ?
C43A H43D 0.9800 . ?
C43A H43E 0.9800 . ?
C43A H43F 0.9800 . ?
C44A C46A 1.515(16) . ?
C44A C47A 1.560(15) . ?
C44A C45A 1.705(18) . ?
C42A H42D 0.9800 . ?
C42A H42E 0.9800 . ?
C42A H42F 0.9800 . ?
C46A H46D 0.9800 . ?
C46A H46E 0.9800 . ?
C46A H46F 0.9800 . ?
C45A H45D 0.9800 . ?
C45A H45E 0.9800 . ?
C45A H45F 0.9800 . ?
C47A H47D 0.9800 . ?
C47A H47E 0.9800 . ?
C47A H47F 0.9800 . ?

loop_
_geom_torsion_atom_site_label_1
_geom_torsion_atom_site_label_2
_geom_torsion_atom_site_label_3
_geom_torsion_atom_site_label_4
_geom_torsion
_geom_torsion_site_symmetry_1
_geom_torsion_site_symmetry_2
_geom_torsion_site_symmetry_3
_geom_torsion_site_symmetry_4
_geom_torsion_publ_flag
N1 C0AA C2 C3 -65.8(3) . . . . ?
C6 C0AA C2 C3 59.2(3) . . . . ?
C0AA C2 C3 N2 81.9(3) . . . . ?
C0AA C2 C3 C4 -48.9(3) . . . . ?
N2 C3 C4 C5 -89.0(3) . . . . ?
C2 C3 C4 C5 40.8(3) . . . . ?
C3 C4 C5 N3 81.1(3) . . . . ?
C3 C4 C5 C6 -42.0(3) . . . . ?
N1 C0AA C6 C5 64.3(3) . . . . ?
C2 C0AA C6 C5 -59.0(3) . . . . ?
N3 C5 C6 C0AA -76.3(3) . . . . ?
C4 C5 C6 C0AA 50.0(3) . . . . ?
N3 C7 C8 C9 -173.2(3) . . . . ?
C2AA C7 C8 C9 3.2(4) . . . . ?
C7 C8 C9 C1AA -0.1(4) . . . . ?
C8 C9 C1AA C4AA -1.4(5) . . . . ?
C9 C1AA C4AA C2AA -0.3(5) . . . . ?
C1AA C4AA C2AA N6 -176.4(3) . . . . ?
C1AA C4AA C2AA C7 3.5(4) . . . . ?
N3 C7 C2AA N6 -8.1(3) . . . . ?
C8 C7 C2AA N6 175.0(2) . . . . ?
N3 C7 C2AA C4AA 172.0(2) . . . . ?
C8 C7 C2AA C4AA -4.9(4) . . . . ?
C6AA C3AA C5AA C15 4.4(4) . . . . ?
N1 C3AA C5AA C15 -173.9(2) . . . . ?
C3AA C5AA C15 C16 0.0(4) . . . . ?
C5AA C15 C16 C17 -2.8(4) . . . . ?
C15 C16 C17 C6AA 1.3(4) . . . . ?
C16 C17 C6AA N4 -177.9(3) . . . . ?
C16 C17 C6AA C3AA 2.9(4) . . . . ?
C5AA C3AA C6AA N4 175.0(2) . . . . ?
N1 C3AA C6AA N4 -6.7(4) . . . . ?
C5AA C3AA C6AA C17 -5.7(4) . . . . ?
N1 C3AA C6AA C17 172.6(2) . . . . ?
C24 C19 C20 C21 -0.9(4) . . . . ?
N2 C19 C20 C21 179.4(2) . . . . ?
C19 C20 C21 C22 0.0(4) . . . . ?
C20 C21 C22 C23 -0.3(4) . . . . ?
C21 C22 C23 C24 1.7(5) . . . . ?
C22 C23 C24 N5 179.6(3) . . . . ?
C22 C23 C24 C19 -2.5(4) . . . . ?
C20 C19 C24 N5 -180.0(2) . . . . ?
N2 C19 C24 N5 -0.3(4) . . . . ?
C20 C19 C24 C23 2.1(4) . . . . ?
N2 C19 C24 C23 -178.3(2) . . . . ?
N7 C25 C26 C27 0.9(5) . . . . ?
C25 C26 C27 C28 0.7(5) . . . . ?
C26 C27 C28 C29 -1.6(6) . . . . ?
C27 C28 C29 N7 1.1(5) . . . . ?
C35 C30 C31 C32 2.2(5) . . . . ?
N8 C30 C31 C32 -177.1(3) . . . . ?
C30 C31 C32 C33 -0.1(7) . . . . ?
C31 C32 C33 C34 -2.1(6) . . . . ?
C32 C33 C34 C35 2.1(6) . . . . ?
C31 C30 C35 C34 -2.1(5) . . . . ?
N8 C30 C35 C34 177.1(3) . . . . ?
C33 C34 C35 C30 0.0(6) . . . . ?
C5AA C3AA N1 C0AA -56.8(3) . . . . ?
C6AA C3AA N1 C0AA 124.9(2) . . . . ?
C5AA C3AA N1 Fe1 88.3(3) . . . . ?
C6AA C3AA N1 Fe1 -90.1(2) . . . . ?
C5AA C3AA N1 Fe2 169.0(2) . . . . ?
C6AA C3AA N1 Fe2 -9.3(3) . . . . ?
C6 C0AA N1 C3AA 117.9(2) . . . . ?
C2 C0AA N1 C3AA -119.1(2) . . . . ?
C6 C0AA N1 Fe1 -21.6(3) . . . . ?
C2 C0AA N1 Fe1 101.4(2) . . . . ?
C6 C0AA N1 Fe2 -116.0(2) . . . . ?
C2 C0AA N1 Fe2 7.0(3) . . . . ?
C20 C19 N2 C3 -37.8(3) . . . . ?
C24 C19 N2 C3 142.6(2) . . . . ?
C20 C19 N2 Fe2 90.1(2) . . . . ?
C24 C19 N2 Fe2 -89.6(2) . . . . ?
C20 C19 N2 Zn1 179.24(19) . . . . ?
C24 C19 N2 Zn1 -0.4(2) . . . . ?
C4 C3 N2 C19 -135.5(2) . . . . ?
C2 C3 N2 C19 96.2(2) . . . . ?
C4 C3 N2 Fe2 99.1(2) . . . . ?
C2 C3 N2 Fe2 -29.3(3) . . . . ?
C4 C3 N2 Zn1 -2.4(3) . . . . ?
C2 C3 N2 Zn1 -130.73(19) . . . . ?
C8 C7 N3 C5 -26.6(4) . . . . ?
C2AA C7 N3 C5 156.8(2) . . . . ?
C8 C7 N3 Fe1 173.1(2) . . . . ?
C2AA C7 N3 Fe1 -3.5(3) . . . . ?
C6 C5 N3 C7 -112.6(2) . . . . ?
C4 C5 N3 C7 122.6(2) . . . . ?
C6 C5 N3 Fe1 45.2(3) . . . . ?
C4 C5 N3 Fe1 -79.7(2) . . . . ?
C17 C6AA N4 Si1 16.2(4) . . . . ?
C3AA C6AA N4 Si1 -164.54(19) . . . . ?
C17 C6AA N4 Fe2 -159.8(2) . . . . ?
C3AA C6AA N4 Fe2 19.5(3) . . . . ?
C23 C24 N5 Si2 6.3(4) . . . . ?
C19 C24 N5 Si2 -171.5(2) . . . . ?
C23 C24 N5 Si2A -21.6(4) . . . . ?
C19 C24 N5 Si2A 160.6(2) . . . . ?
C23 C24 N5 Zn1 178.7(2) . . . . ?
C19 C24 N5 Zn1 0.9(3) . . . . ?
C4AA C2AA N6 Si3 24.1(4) . . . . ?
C7 C2AA N6 Si3 -155.81(19) . . . . ?
C4AA C2AA N6 Fe1 -164.4(2) . . . . ?
C7 C2AA N6 Fe1 15.7(3) . . . . ?
C28 C29 N7 C25 0.5(4) . . . . ?
C28 C29 N7 Zn1 -175.6(3) . . . . ?
C26 C25 N7 C29 -1.5(4) . . . . ?
C26 C25 N7 Zn1 174.3(2) . . . . ?
C35 C30 N8 Fe1 100.4(3) . . . . ?
C31 C30 N8 Fe1 -80.4(3) . . . . ?
C35 C30 N8 Fe2 -7.6(4) . . . . ?
C31 C30 N8 Fe2 171.6(2) . . . . ?
C35 C30 N8 Zn1 -117.7(3) . . . . ?
C31 C30 N8 Zn1 61.5(3) . . . . ?
C6AA N4 Si1 C36 -170.4(2) . . . . ?
Fe2 N4 Si1 C36 5.02(18) . . . . ?
C6AA N4 Si1 C37 -52.0(3) . . . . ?
Fe2 N4 Si1 C37 123.43(16) . . . . ?
C6AA N4 Si1 C38 72.1(2) . . . . ?
Fe2 N4 Si1 C38 -112.48(15) . . . . ?
C39 C38 Si1 N4 -64.4(2) . . . . ?
C41 C38 Si1 N4 56.1(2) . . . . ?
C40 C38 Si1 N4 176.04(18) . . . . ?
C39 C38 Si1 C36 -179.0(2) . . . . ?
C41 C38 Si1 C36 -58.5(2) . . . . ?
C40 C38 Si1 C36 61.4(2) . . . . ?
C39 C38 Si1 C37 62.7(2) . . . . ?
C41 C38 Si1 C37 -176.7(2) . . . . ?
C40 C38 Si1 C37 -56.8(2) . . . . ?
C24 N5 Si2 C43 167.0(3) . . . . ?
Zn1 N5 Si2 C43 -4.3(3) . . . . ?
C24 N5 Si2 C44 -75.9(3) . . . . ?
Zn1 N5 Si2 C44 112.8(2) . . . . ?
C24 N5 Si2 C42 47.3(3) . . . . ?
Zn1 N5 Si2 C42 -124.0(2) . . . . ?
C2AA N6 Si3 C49 179.9(2) . . . . ?
Fe1 N6 Si3 C49 9.23(18) . . . . ?
C2AA N6 Si3 C48 -63.0(3) . . . . ?
Fe1 N6 Si3 C48 126.27(17) . . . . ?
C2AA N6 Si3 C50 61.8(3) . . . . ?
Fe1 N6 Si3 C50 -108.87(16) . . . . ?
C24 N5 Si2A C42A -46.9(6) . . . . ?
Zn1 N5 Si2A C42A 110.0(5) . . . . ?
C24 N5 Si2A C43A -163.9(5) . . . . ?
Zn1 N5 Si2A C43A -7.0(5) . . . . ?
C24 N5 Si2A C44A 81.0(5) . . . . ?
Zn1 N5 Si2A C44A -122.1(5) . . . . ?
